data_7231643
loop_
_publ_author_name
'Saraei, Nina'
'Hietsoi, Oleksandr'
'Mullins, Christopher S.'
'Gupta, Alexander J.'
'Frye, Brian C.'
'Mashuta, Mark S.'
'Buchanan, Robert M.'
'Grapperhaus, Craig A.'

_publ_section_title
;
 Streams, cascades, and pools: various water cluster motifs in
 structurally similar Ni(ii) complexes
;
_journal_issue 44
_journal_name_full CrystEngComm
_journal_page_first 7071
_journal_paper_doi 10.1039/C8CE01153B
_journal_volume 20
_journal_year 2018
_chemical_formula_moiety 'C14 H22 N8 Ni O2, H2 O'
_chemical_formula_sum 'C14 H24 N8 Ni O3'
_chemical_formula_weight 411.12
_chemical_name_common 'Bis-(N-(2-aminoethyl)-1-methyl-1H-imidazole-2-carboxamido) nickel(II)'
_chemical_name_systematic 'Bis-(N-(2-aminoethyl)-1-methyl-1H-imidazole-2-carboxamido) nickel(II)'
_space_group_IT_number 13
_space_group_name_Hall '-P 2yac'
_space_group_name_H-M_alt 'P 1 2/n 1'
_symmetry_cell_setting monoclinic
_symmetry_space_group_name_Hall '-P 2yac'
_symmetry_space_group_name_H-M 'P 1 2/n 1'
_atom_sites_solution_hydrogens geom
_atom_sites_solution_primary direct
_atom_sites_solution_secondary difmap
_audit_creation_method SHELXL
_audit_update_record
;
2018-07-11 deposited with the CCDC.
2018-10-12 downloaded from the CCDC.
;
_cell_angle_alpha 90.00
_cell_angle_beta 98.876(3)
_cell_angle_gamma 90.00
_cell_formula_units_Z 2
_cell_length_a 9.1756(19)
_cell_length_b 10.590(2)
_cell_length_c 9.4434(19)
_cell_measurement_reflns_used 4744
_cell_measurement_temperature 100(2)
_cell_measurement_theta_max 25.125
_cell_measurement_theta_min 2.895
_cell_volume 906.6(3)
_computing_cell_refinement 'SAINT 6.36 (Bruker, 2002)'
_computing_data_collection 'SMART 5.628 (Bruker, 2002)'
_computing_data_reduction 'SAINT 6.36 (Bruker, 2002)'
_computing_molecular_graphics 'ORTEP-3 (Farrugia, 1997) and Mercury (Macrae<i>et al.</i>, 2006)'
_computing_publication_material 'PLATON (Spek, 2009)'
_computing_structure_refinement 'SHELXL (Sheldrick, 2008)'
_computing_structure_solution 'SHELXS (Sheldrick, 2008)'
_diffrn_ambient_temperature 100(2)
_diffrn_measured_fraction_theta_full 0.999
_diffrn_measured_fraction_theta_max 0.999
_diffrn_measurement_device_type 'SMART APEX CCD'
_diffrn_measurement_method '\w scans'
_diffrn_radiation_monochromator graphite
_diffrn_radiation_source 'fine-focus sealed tube'
_diffrn_radiation_type MoK\a
_diffrn_radiation_wavelength 0.71073
_diffrn_reflns_av_R_equivalents 0.0141
_diffrn_reflns_av_sigmaI/netI 0.0124
_diffrn_reflns_limit_h_max 10
_diffrn_reflns_limit_h_min -10
_diffrn_reflns_limit_k_max 12
_diffrn_reflns_limit_k_min -12
_diffrn_reflns_limit_l_max 11
_diffrn_reflns_limit_l_min -11
_diffrn_reflns_number 6422
_diffrn_reflns_theta_full 25.08
_diffrn_reflns_theta_max 25.08
_diffrn_reflns_theta_min 2.91
_exptl_absorpt_coefficient_mu 1.103
_exptl_absorpt_correction_T_max 0.710
_exptl_absorpt_correction_T_min 0.571
_exptl_absorpt_correction_type multi-scan
_exptl_absorpt_process_details
;
SADABS; Sheldrick, (1996).
;
_exptl_crystal_colour blue
_exptl_crystal_density_diffrn 1.506
_exptl_crystal_density_method 'not measured'
_exptl_crystal_description prism
_exptl_crystal_F_000 432
_exptl_crystal_recrystallization_method 'Re-crystallisation from solvent: acetonitrile'
_exptl_crystal_size_max 0.35
_exptl_crystal_size_mid 0.33
_exptl_crystal_size_min 0.30
_refine_diff_density_max 0.308
_refine_diff_density_min -0.280
_refine_diff_density_rms 0.059
_refine_ls_extinction_method none
_refine_ls_goodness_of_fit_ref 1.008
_refine_ls_hydrogen_treatment mixed
_refine_ls_matrix_type full
_refine_ls_number_parameters 155
_refine_ls_number_reflns 1621
_refine_ls_number_restraints 0
_refine_ls_restrained_S_all 1.008
_refine_ls_R_factor_all 0.0222
_refine_ls_R_factor_gt 0.0219
_refine_ls_shift/su_max 0.001
_refine_ls_shift/su_mean 0.000
_refine_ls_structure_factor_coef Fsqd
_refine_ls_weighting_details 'calc w=1/[\s^2^(Fo^2^)+(0.0316P)^2^+0.6271P] where P=(Fo^2^+2Fc^2^)/3'
_refine_ls_weighting_scheme calc
_refine_ls_wR_factor_gt 0.0567
_refine_ls_wR_factor_ref 0.0569
_reflns_number_gt 1591
_reflns_number_total 1621
_reflns_threshold_expression I>2\s(I)
_cod_data_source_file c8ce01153b2.cif
_cod_data_source_block 3
_cod_depositor_comments
;
The following automatic conversions were performed:

'_symmetry_cell_setting' value 'Monoclinic' changed to 'monoclinic'
according to
/home/data/users/saulius/crontab/automatic-downloads/rss-feeds/RSC/lib/dictionaries/cif_core.dic
dictionary named 'cif_core.dic' version 2.4.2 from 2011-04-26.

Automatic conversion script
Id: cif_fix_values 4973 2017-02-22 13:04:09Z antanas 

 Adding full bibliography for 7231642--7231645.cif.
;
_cod_original_cell_volume 906.7(3)
_cod_original_sg_symbol_Hall '-P 2yac '
_cod_original_sg_symbol_H-M P2/n
_cod_database_code 7231643

loop_
_symmetry_equiv_pos_as_xyz
'x, y, z'
'-x+1/2, y, -z+1/2'
'-x, -y, -z'
'x-1/2, -y, z-1/2'

loop_
_atom_site_label
_atom_site_type_symbol
_atom_site_fract_x
_atom_site_fract_y
_atom_site_fract_z
_atom_site_U_iso_or_equiv
_atom_site_adp_type
_atom_site_occupancy
_atom_site_symmetry_multiplicity
_atom_site_calc_flag
_atom_site_refinement_flags
Ni1 Ni 0.7500 0.60097(2) 0.7500 0.01456(10) Uani 1 2 d S
O1 O 0.35973(11) 0.72937(10) 0.51929(11) 0.0184(2) Uani 1 1 d .
N1 N 0.75632(13) 0.74473(11) 0.59259(13) 0.0172(3) Uani 1 1 d .
N2 N 0.61939(14) 0.86660(12) 0.43450(13) 0.0189(3) Uani 1 1 d .
N3 N 0.53823(14) 0.60482(11) 0.65419(13) 0.0166(3) Uani 1 1 d .
N4 N 0.65744(14) 0.46504(13) 0.87990(13) 0.0172(3) Uani 1 1 d .
H4NA H 0.713(2) 0.4028(18) 0.917(2) 0.025(5) Uiso 1 1 d .
H4NB H 0.6354(19) 0.5112(17) 0.949(2) 0.018(4) Uiso 1 1 d .
C2 C 0.84592(17) 0.83119(15) 0.54008(17) 0.0206(3) Uani 1 1 d .
H2 H 0.946(2) 0.8345(17) 0.5722(19) 0.025 Uiso 1 1 d .
C3 C 0.76330(18) 0.90676(14) 0.44243(17) 0.0219(3) Uani 1 1 d .
H3 H 0.7866(19) 0.9734(17) 0.3889(18) 0.020(4) Uiso 1 1 d .
C1 C 0.62012(16) 0.76841(14) 0.52704(15) 0.0166(3) Uani 1 1 d .
C5 C 0.49139(16) 0.69635(13) 0.56671(15) 0.0157(3) Uani 1 1 d .
C6 C 0.43504(16) 0.52600(14) 0.71601(16) 0.0181(3) Uani 1 1 d .
H6A H 0.3572(19) 0.4929(16) 0.6428(18) 0.020(4) Uiso 1 1 d .
H6B H 0.3894(19) 0.5748(16) 0.7856(18) 0.016(4) Uiso 1 1 d .
C7 C 0.52225(16) 0.41579(14) 0.79114(16) 0.0179(3) Uani 1 1 d .
H7A H 0.4619(19) 0.3656(16) 0.8469(17) 0.014(4) Uiso 1 1 d .
H7B H 0.5547(19) 0.3588(16) 0.7186(18) 0.016(4) Uiso 1 1 d .
C4 C 0.49420(18) 0.92035(15) 0.33798(17) 0.0228(3) Uani 1 1 d .
H4A H 0.4842 0.8782 0.2470 0.034 Uiso 1 1 calc R
H4B H 0.5109 1.0088 0.3248 0.034 Uiso 1 1 calc R
H4C H 0.4056 0.9093 0.3789 0.034 Uiso 1 1 calc R
O2 O 0.2500 0.84074(17) 0.7500 0.0383(5) Uani 1 2 d S
H2O H 0.229(2) 0.796(2) 0.813(2) 0.041(6) Uiso 1 1 d .

loop_
_atom_site_aniso_label
_atom_site_aniso_U_11
_atom_site_aniso_U_22
_atom_site_aniso_U_33
_atom_site_aniso_U_23
_atom_site_aniso_U_13
_atom_site_aniso_U_12
Ni1 0.01098(15) 0.01709(16) 0.01557(16) 0.000 0.00191(10) 0.000
O1 0.0142(5) 0.0207(5) 0.0196(5) -0.0003(4) 0.0005(4) 0.0023(4)
N1 0.0160(6) 0.0185(6) 0.0174(6) -0.0006(5) 0.0039(5) -0.0012(5)
N2 0.0204(7) 0.0186(6) 0.0181(6) 0.0013(5) 0.0040(5) 0.0010(5)
N3 0.0134(6) 0.0193(6) 0.0172(6) 0.0015(5) 0.0029(5) -0.0006(5)
N4 0.0153(6) 0.0191(6) 0.0171(6) 0.0008(5) 0.0019(5) 0.0017(5)
C2 0.0181(8) 0.0219(8) 0.0228(7) -0.0015(6) 0.0063(6) -0.0032(6)
C3 0.0245(8) 0.0194(8) 0.0234(8) 0.0008(6) 0.0092(7) -0.0041(6)
C1 0.0185(7) 0.0164(7) 0.0152(7) -0.0012(5) 0.0036(6) 0.0015(6)
C5 0.0165(7) 0.0168(7) 0.0141(7) -0.0036(6) 0.0029(5) -0.0002(6)
C6 0.0124(7) 0.0221(8) 0.0196(7) 0.0020(6) 0.0021(6) -0.0015(6)
C7 0.0159(7) 0.0195(7) 0.0186(7) 0.0017(6) 0.0030(6) -0.0026(6)
C4 0.0248(8) 0.0215(8) 0.0218(8) 0.0052(6) 0.0026(6) 0.0046(6)
O2 0.0657(14) 0.0176(9) 0.0400(11) 0.000 0.0349(10) 0.000

loop_
_atom_type_symbol
_atom_type_description
_atom_type_scat_dispersion_real
_atom_type_scat_dispersion_imag
_atom_type_scat_source
C C 0.0033 0.0016 'International Tables Vol C Tables 4.2.6.8 and 6.1.1.4'
H H 0.0000 0.0000 'International Tables Vol C Tables 4.2.6.8 and 6.1.1.4'
N N 0.0061 0.0033 'International Tables Vol C Tables 4.2.6.8 and 6.1.1.4'
O O 0.0106 0.0060 'International Tables Vol C Tables 4.2.6.8 and 6.1.1.4'
Ni Ni 0.3393 1.1124 'International Tables Vol C Tables 4.2.6.8 and 6.1.1.4'

loop_
_geom_angle_atom_site_label_1
_geom_angle_atom_site_label_2
_geom_angle_atom_site_label_3
_geom_angle
_geom_angle_site_symmetry_1
_geom_angle_site_symmetry_3
N3 Ni1 N3 177.68(7) . 2_656
N3 Ni1 N1 99.82(5) . 2_656
N3 Ni1 N1 78.50(5) 2_656 2_656
N3 Ni1 N1 78.50(5) . .
N3 Ni1 N1 99.82(5) 2_656 .
N1 Ni1 N1 89.02(7) 2_656 .
N3 Ni1 N4 101.30(5) . 2_656
N3 Ni1 N4 80.27(5) 2_656 2_656
N1 Ni1 N4 158.53(5) 2_656 2_656
N1 Ni1 N4 91.41(5) . 2_656
N3 Ni1 N4 80.27(5) . .
N3 Ni1 N4 101.30(5) 2_656 .
N1 Ni1 N4 91.41(5) 2_656 .
N1 Ni1 N4 158.53(5) . .
N4 Ni1 N4 95.90(7) 2_656 .
C1 N1 C2 106.14(13) . .
C1 N1 Ni1 109.51(9) . .
C2 N1 Ni1 144.00(10) . .
C1 N2 C3 106.97(13) . .
C1 N2 C4 128.53(13) . .
C3 N2 C4 124.46(13) . .
C5 N3 C6 120.75(12) . .
C5 N3 Ni1 120.07(10) . .
C6 N3 Ni1 116.88(9) . .
C7 N4 Ni1 106.45(9) . .
C7 N4 H4NA 110.2(13) . .
Ni1 N4 H4NA 118.5(13) . .
C7 N4 H4NB 110.7(11) . .
Ni1 N4 H4NB 102.3(12) . .
H4NA N4 H4NB 108.3(17) . .
C3 C2 N1 109.58(14) . .
C3 C2 H2 128.6(12) . .
N1 C2 H2 121.8(11) . .
C2 C3 N2 106.52(13) . .
C2 C3 H3 132.6(11) . .
N2 C3 H3 120.9(11) . .
N1 C1 N2 110.79(13) . .
N1 C1 C5 120.45(13) . .
N2 C1 C5 128.61(13) . .
O1 C5 N3 129.11(14) . .
O1 C5 C1 120.92(13) . .
N3 C5 C1 109.95(13) . .
N3 C6 C7 107.40(12) . .
N3 C6 H6A 111.9(10) . .
C7 C6 H6A 109.1(10) . .
N3 C6 H6B 109.8(10) . .
C7 C6 H6B 109.8(10) . .
H6A C6 H6B 108.8(14) . .
N4 C7 C6 109.09(12) . .
N4 C7 H7A 112.4(9) . .
C6 C7 H7A 111.5(10) . .
N4 C7 H7B 106.9(10) . .
C6 C7 H7B 109.6(10) . .
H7A C7 H7B 107.2(13) . .
N2 C4 H4A 109.5 . .
N2 C4 H4B 109.5 . .
H4A C4 H4B 109.5 . .
N2 C4 H4C 109.5 . .
H4A C4 H4C 109.5 . .
H4B C4 H4C 109.5 . .

loop_
_geom_bond_atom_site_label_1
_geom_bond_atom_site_label_2
_geom_bond_distance
_geom_bond_site_symmetry_2
Ni1 N3 2.0133(13) .
Ni1 N3 2.0133(13) 2_656
Ni1 N1 2.1348(13) 2_656
Ni1 N1 2.1348(13) .
Ni1 N4 2.1494(13) 2_656
Ni1 N4 2.1494(13) .
O1 C5 1.2709(18) .
N1 C1 1.3301(19) .
N1 C2 1.373(2) .
N2 C1 1.358(2) .
N2 C3 1.378(2) .
N2 C4 1.467(2) .
N3 C5 1.3028(19) .
N3 C6 1.4508(19) .
N4 C7 1.4807(19) .
N4 H4NA 0.87(2) .
N4 H4NB 0.866(19) .
C2 C3 1.360(2) .
C2 H2 0.920(19) .
C3 H3 0.912(18) .
C1 C5 1.502(2) .
C6 C7 1.527(2) .
C6 H6A 0.979(18) .
C6 H6B 0.979(18) .
C7 H7A 0.978(17) .
C7 H7B 0.992(18) .
C4 H4A 0.9600 .
C4 H4B 0.9600 .
C4 H4C 0.9600 .
O2 H2O 0.81(2) .

loop_
_geom_torsion_atom_site_label_1
_geom_torsion_atom_site_label_2
_geom_torsion_atom_site_label_3
_geom_torsion_atom_site_label_4
_geom_torsion
_geom_torsion_site_symmetry_1
N3 Ni1 N1 C1 5.91(9) .
N3 Ni1 N1 C1 -172.47(9) 2_656
N1 Ni1 N1 C1 -94.31(10) 2_656
N4 Ni1 N1 C1 107.16(10) 2_656
N4 Ni1 N1 C1 -2.95(19) .
N3 Ni1 N1 C2 177.64(18) .
N3 Ni1 N1 C2 -0.74(18) 2_656
N1 Ni1 N1 C2 77.41(17) 2_656
N4 Ni1 N1 C2 -81.11(17) 2_656
N4 Ni1 N1 C2 168.77(15) .
N1 Ni1 N3 C5 75.31(12) 2_656
N1 Ni1 N3 C5 -11.66(11) .
N4 Ni1 N3 C5 -100.80(11) 2_656
N4 Ni1 N3 C5 165.06(12) .
N1 Ni1 N3 C6 -87.62(11) 2_656
N1 Ni1 N3 C6 -174.58(11) .
N4 Ni1 N3 C6 96.28(11) 2_656
N4 Ni1 N3 C6 2.14(10) .
N3 Ni1 N4 C7 23.70(9) .
N3 Ni1 N4 C7 -158.03(9) 2_656
N1 Ni1 N4 C7 123.42(10) 2_656
N1 Ni1 N4 C7 32.51(18) .
N4 Ni1 N4 C7 -76.80(9) 2_656
C1 N1 C2 C3 -0.16(17) .
Ni1 N1 C2 C3 -172.04(13) .
N1 C2 C3 N2 0.17(17) .
C1 N2 C3 C2 -0.12(17) .
C4 N2 C3 C2 -177.99(14) .
C2 N1 C1 N2 0.09(16) .
Ni1 N1 C1 N2 175.04(9) .
C2 N1 C1 C5 -175.83(13) .
Ni1 N1 C1 C5 -0.88(16) .
C3 N2 C1 N1 0.02(16) .
C4 N2 C1 N1 177.78(13) .
C3 N2 C1 C5 175.51(14) .
C4 N2 C1 C5 -6.7(2) .
C6 N3 C5 O1 -2.2(2) .
Ni1 N3 C5 O1 -164.42(12) .
C6 N3 C5 C1 175.94(12) .
Ni1 N3 C5 C1 13.68(16) .
N1 C1 C5 O1 170.40(13) .
N2 C1 C5 O1 -4.7(2) .
N1 C1 C5 N3 -7.89(19) .
N2 C1 C5 N3 177.00(14) .
C5 N3 C6 C7 170.41(13) .
Ni1 N3 C6 C7 -26.79(15) .
Ni1 N4 C7 C6 -44.64(13) .
N3 C6 C7 N4 47.05(16) .
